data_4336953
loop_
_publ_author_name
'Derek Isrow'
'Nathan J. DeYonker'
'Anjaneyulu Koppaka'
'Perry J. Pellechia'
'Charles Edwin Webster'
'Burjor Captain'

_publ_section_title
;
 Metal-Ligand Synergistic Effects in the Complex Ni(\h2-TEMPO)2:
 Synthesis, Structures, and Reactivity
;
_journal_name_full 'Inorganic Chemistry'
_journal_page_first 13882
_journal_page_last 13893
_journal_paper_doi 10.1021/ic401296f
_journal_volume 52
_journal_year 2013
_chemical_formula_sum 'C58 H90 N4 Ni2 O4'
_chemical_formula_weight 1024.76
_chemical_name_systematic
; 
 ? 
;
_space_group_IT_number 14
_symmetry_cell_setting monoclinic
_symmetry_space_group_name_Hall '-P 2ybc'
_symmetry_space_group_name_H-M 'P 1 21/c 1'
_atom_sites_solution_hydrogens geom
_atom_sites_solution_primary direct
_atom_sites_solution_secondary difmap
_audit_creation_method SHELXL-97
_cell_angle_alpha 90.00
_cell_angle_beta 101.3960(10)
_cell_angle_gamma 90.00
_cell_formula_units_Z 2
_cell_length_a 13.7972(7)
_cell_length_b 10.8726(6)
_cell_length_c 18.9646(9)
_cell_measurement_reflns_used 6347
_cell_measurement_temperature 100
_cell_measurement_theta_max 28.28
_cell_measurement_theta_min 2.17
_cell_volume 2788.8(2)
_computing_cell_refinement 'SAINT+  V7.46A (Bruker, 2007)'
_computing_data_collection 'APEX2 v2.2-0 (Bruker, 2007)'
_computing_data_reduction 'SAINT+  V7.46A (Bruker, 2007)'
_computing_molecular_graphics 'XSHELL v4.02 (Bruker, 2000)'
_computing_publication_material 'XCIF v6.12 (Bruker, 2001)'
_computing_structure_refinement 'SHELXL-97 (Sheldrick, 2008)'
_computing_structure_solution 'SHELXS-97 (Sheldrick, 2008)'
_diffrn_ambient_temperature 100
_diffrn_measured_fraction_theta_full 1.000
_diffrn_measured_fraction_theta_max 1.000
_diffrn_measurement_device_type 'Bruker SMART APEX2 CCD diffractometer'
_diffrn_measurement_method 'omega scans'
_diffrn_radiation_monochromator graphite
_diffrn_radiation_source 'fine-focus sealed tube'
_diffrn_radiation_type MoK\a
_diffrn_radiation_wavelength 0.71073
_diffrn_reflns_av_R_equivalents 0.0424
_diffrn_reflns_av_sigmaI/netI 0.0371
_diffrn_reflns_limit_h_max 18
_diffrn_reflns_limit_h_min -18
_diffrn_reflns_limit_k_max 14
_diffrn_reflns_limit_k_min -14
_diffrn_reflns_limit_l_max 24
_diffrn_reflns_limit_l_min -25
_diffrn_reflns_number 27734
_diffrn_reflns_theta_full 28.00
_diffrn_reflns_theta_max 28.00
_diffrn_reflns_theta_min 2.17
_exptl_absorpt_coefficient_mu 0.722
_exptl_absorpt_correction_T_max 0.7461
_exptl_absorpt_correction_T_min 0.6645
_exptl_absorpt_correction_type multi-scan
_exptl_absorpt_process_details '(SADABS 2007/4 Bruker)'
_exptl_crystal_colour Orange
_exptl_crystal_density_diffrn 1.220
_exptl_crystal_description Plate
_exptl_crystal_F_000 1108
_exptl_crystal_size_max 0.28
_exptl_crystal_size_mid 0.22
_exptl_crystal_size_min 0.02
_refine_diff_density_max 1.247
_refine_diff_density_min -0.422
_refine_diff_density_rms 0.066
_refine_ls_extinction_method none
_refine_ls_goodness_of_fit_ref 1.018
_refine_ls_hydrogen_treatment constr
_refine_ls_matrix_type full
_refine_ls_number_parameters 315
_refine_ls_number_reflns 6729
_refine_ls_number_restraints 0
_refine_ls_restrained_S_all 1.018
_refine_ls_R_factor_all 0.0524
_refine_ls_R_factor_gt 0.0376
_refine_ls_shift/su_max 0.001
_refine_ls_shift/su_mean 0.000
_refine_ls_structure_factor_coef Fsqd
_refine_ls_weighting_details 'calc w=1/[\s^2^(Fo^2^)+(0.0438P)^2^+2.0458P] where P=(Fo^2^+2Fc^2^)/3'
_refine_ls_weighting_scheme calc
_refine_ls_wR_factor_gt 0.0895
_refine_ls_wR_factor_ref 0.0979
_reflns_number_gt 5391
_reflns_number_total 6729
_reflns_threshold_expression >2sigma(I)
_cod_data_source_file ic401296f_si_002_8.cif
_cod_data_source_block compound_9
_cod_database_code 4336953

loop_
_symmetry_equiv_pos_as_xyz
'x, y, z'
'-x, y+1/2, -z+1/2'
'-x, -y, -z'
'x, -y-1/2, z-1/2'

loop_
_atom_site_label
_atom_site_type_symbol
_atom_site_fract_x
_atom_site_fract_y
_atom_site_fract_z
_atom_site_U_iso_or_equiv
_atom_site_adp_type
_atom_site_occupancy
_atom_site_symmetry_multiplicity
_atom_site_calc_flag
_atom_site_refinement_flags
Ni1 Ni 0.736629(16) 0.29875(2) 0.780415(12) 0.01364(7) Uani 1 1 d .
O1 O 0.69546(9) 0.42599(12) 0.71418(7) 0.0161(3) Uani 1 1 d .
O2 O 0.62035(9) 0.21138(11) 0.78746(7) 0.0163(3) Uani 1 1 d .
N1 N 0.79715(11) 0.42706(14) 0.73979(8) 0.0149(3) Uani 1 1 d .
N2 N 0.63229(11) 0.09545(14) 0.82156(8) 0.0145(3) Uani 1 1 d .
H2 H 0.6981 0.0891 0.8404 0.017 Uiso 1 1 calc R
C1 C 0.82678(13) 0.20769(17) 0.84573(10) 0.0171(4) Uani 1 1 d .
C2 C 0.87973(14) 0.14501(18) 0.89080(10) 0.0187(4) Uani 1 1 d .
C3 C 0.94048(13) 0.07191(18) 0.94592(10) 0.0169(4) Uani 1 1 d .
C4 C 0.92838(13) -0.05632(18) 0.94827(10) 0.0179(4) Uani 1 1 d .
H4 H 0.8805 -0.0945 0.9138 0.022 Uiso 1 1 calc R
C5 C 1.01328(14) 0.12658(18) 0.99883(10) 0.0186(4) Uani 1 1 d .
H5 H 1.0225 0.2113 0.9984 0.022 Uiso 1 1 calc R
C11 C 0.83604(15) 0.4848(2) 0.61922(11) 0.0240(4) Uani 1 1 d .
H11A H 0.7669 0.5042 0.6072 0.036 Uiso 1 1 calc R
H11B H 0.8565 0.4493 0.5782 0.036 Uiso 1 1 calc R
H11C H 0.8732 0.5585 0.6332 0.036 Uiso 1 1 calc R
C12 C 0.81886(15) 0.26690(19) 0.65187(11) 0.0230(4) Uani 1 1 d .
H12A H 0.8276 0.2080 0.6903 0.035 Uiso 1 1 calc R
H12B H 0.8564 0.2418 0.6168 0.035 Uiso 1 1 calc R
H12C H 0.7501 0.2716 0.6297 0.035 Uiso 1 1 calc R
C13 C 0.81058(15) 0.66019(18) 0.74499(12) 0.0236(4) Uani 1 1 d .
H13A H 0.8577 0.6707 0.7144 0.035 Uiso 1 1 calc R
H13B H 0.8161 0.7274 0.7784 0.035 Uiso 1 1 calc R
H13C H 0.7450 0.6584 0.7162 0.035 Uiso 1 1 calc R
C14 C 0.77400(15) 0.5408(2) 0.84798(11) 0.0236(4) Uani 1 1 d .
H14A H 0.7052 0.5551 0.8287 0.035 Uiso 1 1 calc R
H14B H 0.7992 0.6054 0.8811 0.035 Uiso 1 1 calc R
H14C H 0.7817 0.4632 0.8726 0.035 Uiso 1 1 calc R
C15 C 0.85456(14) 0.39277(18) 0.68172(10) 0.0186(4) Uani 1 1 d .
C16 C 0.96387(14) 0.38337(19) 0.71827(11) 0.0224(4) Uani 1 1 d .
H16A H 0.9724 0.3127 0.7501 0.027 Uiso 1 1 calc R
H16B H 1.0028 0.3693 0.6817 0.027 Uiso 1 1 calc R
C17 C 1.00332(15) 0.4970(2) 0.76136(12) 0.0255(4) Uani 1 1 d .
H17A H 1.0718 0.4841 0.7845 0.031 Uiso 1 1 calc R
H17B H 1.0004 0.5673 0.7295 0.031 Uiso 1 1 calc R
C18 C 0.94153(14) 0.52188(19) 0.81786(11) 0.0224(4) Uani 1 1 d .
H18A H 0.9663 0.5954 0.8444 0.027 Uiso 1 1 calc R
H18B H 0.9496 0.4539 0.8516 0.027 Uiso 1 1 calc R
C19 C 0.83130(14) 0.53877(18) 0.78662(11) 0.0188(4) Uani 1 1 d .
C20 C 0.68893(15) -0.0013(2) 0.71995(11) 0.0232(4) Uani 1 1 d .
H20A H 0.6839 -0.0716 0.6888 0.035 Uiso 1 1 calc R
H20B H 0.7531 0.0000 0.7508 0.035 Uiso 1 1 calc R
H20C H 0.6797 0.0724 0.6916 0.035 Uiso 1 1 calc R
C21 C 0.50789(14) 0.00795(19) 0.71758(11) 0.0213(4) Uani 1 1 d .
H21A H 0.5031 -0.0420 0.6753 0.032 Uiso 1 1 calc R
H21B H 0.4988 0.0928 0.7038 0.032 Uiso 1 1 calc R
H21C H 0.4577 -0.0163 0.7434 0.032 Uiso 1 1 calc R
C22 C 0.63600(15) 0.18762(19) 0.93975(11) 0.0217(4) Uani 1 1 d .
H22A H 0.6289 0.2679 0.9183 0.033 Uiso 1 1 calc R
H22B H 0.7048 0.1663 0.9518 0.033 Uiso 1 1 calc R
H22C H 0.6087 0.1877 0.9826 0.033 Uiso 1 1 calc R
C23 C 0.47300(14) 0.13052(19) 0.86492(11) 0.0210(4) Uani 1 1 d .
H23A H 0.4458 0.1424 0.9073 0.031 Uiso 1 1 calc R
H23B H 0.4370 0.0668 0.8359 0.031 Uiso 1 1 calc R
H23C H 0.4679 0.2057 0.8379 0.031 Uiso 1 1 calc R
C24 C 0.60971(14) -0.00901(17) 0.76560(10) 0.0174(4) Uani 1 1 d .
C25 C 0.61933(15) -0.13145(18) 0.80658(11) 0.0215(4) Uani 1 1 d .
H25A H 0.5981 -0.1974 0.7726 0.026 Uiso 1 1 calc R
H25B H 0.6885 -0.1451 0.8276 0.026 Uiso 1 1 calc R
C26 C 0.55977(16) -0.13798(18) 0.86579(11) 0.0231(4) Uani 1 1 d .
H26A H 0.5694 -0.2172 0.8896 0.028 Uiso 1 1 calc R
H26B H 0.4899 -0.1284 0.8455 0.028 Uiso 1 1 calc R
C27 C 0.59415(15) -0.03552(18) 0.91966(11) 0.0208(4) Uani 1 1 d .
H27A H 0.6634 -0.0482 0.9407 0.025 Uiso 1 1 calc R
H27B H 0.5573 -0.0406 0.9581 0.025 Uiso 1 1 calc R
C28 C 0.58121(14) 0.09367(18) 0.88661(10) 0.0173(4) Uani 1 1 d .
C31 C 0.35106(17) 0.4820(2) 0.99257(12) 0.0306(5) Uani 1 1 d .
H31 H 0.4068 0.5281 1.0118 0.037 Uiso 1 1 calc R
C32 C 0.3600(2) 0.3614(2) 0.97747(14) 0.0403(6) Uani 1 1 d .
H32 H 0.4219 0.3244 0.9878 0.048 Uiso 1 1 calc R
C33 C 0.2793(2) 0.2934(2) 0.94726(15) 0.0410(6) Uani 1 1 d .
H33 H 0.2865 0.2109 0.9364 0.049 Uiso 1 1 calc R
C34 C 0.18591(19) 0.3481(3) 0.93272(13) 0.0374(6) Uani 1 1 d .
H34 H 0.1308 0.3018 0.9123 0.045 Uiso 1 1 calc R
C35 C 0.17557(19) 0.4667(3) 0.94804(13) 0.0392(6) Uani 1 1 d .
H35 H 0.1132 0.5027 0.9379 0.047 Uiso 1 1 calc R
C36 C 0.2575(2) 0.5370(2) 0.97913(13) 0.0386(6) Uani 1 1 d .
H36 H 0.2501 0.6192 0.9907 0.046 Uiso 1 1 calc R

loop_
_atom_site_aniso_label
_atom_site_aniso_U_11
_atom_site_aniso_U_22
_atom_site_aniso_U_33
_atom_site_aniso_U_23
_atom_site_aniso_U_13
_atom_site_aniso_U_12
Ni1 0.00973(11) 0.01413(12) 0.01673(12) 0.00284(9) 0.00178(8) 0.00037(9)
O1 0.0086(6) 0.0182(7) 0.0208(7) 0.0034(5) 0.0011(5) 0.0010(5)
O2 0.0134(6) 0.0130(6) 0.0218(7) 0.0052(5) 0.0020(5) 0.0004(5)
N1 0.0094(7) 0.0173(8) 0.0179(8) 0.0011(6) 0.0028(6) 0.0015(6)
N2 0.0127(7) 0.0130(7) 0.0174(8) 0.0016(6) 0.0018(6) 0.0005(6)
C1 0.0141(8) 0.0180(9) 0.0199(9) 0.0007(8) 0.0052(7) -0.0019(7)
C2 0.0135(9) 0.0219(10) 0.0210(10) 0.0002(8) 0.0041(7) -0.0006(7)
C3 0.0116(8) 0.0228(10) 0.0174(9) 0.0034(7) 0.0054(7) 0.0033(7)
C4 0.0124(8) 0.0247(10) 0.0165(9) -0.0006(8) 0.0023(7) -0.0003(7)
C5 0.0164(9) 0.0179(9) 0.0220(9) 0.0027(8) 0.0051(7) 0.0006(7)
C11 0.0233(10) 0.0275(11) 0.0232(10) 0.0082(8) 0.0091(8) 0.0043(8)
C12 0.0231(10) 0.0242(10) 0.0235(10) -0.0012(8) 0.0087(8) 0.0016(8)
C13 0.0198(10) 0.0180(9) 0.0337(12) 0.0006(9) 0.0068(9) -0.0006(8)
C14 0.0227(10) 0.0248(10) 0.0241(10) -0.0049(8) 0.0064(8) -0.0029(8)
C15 0.0158(9) 0.0208(10) 0.0212(9) 0.0028(8) 0.0087(7) 0.0026(7)
C16 0.0151(9) 0.0249(10) 0.0291(11) 0.0059(8) 0.0090(8) 0.0041(8)
C17 0.0116(9) 0.0285(11) 0.0364(12) 0.0068(9) 0.0046(8) -0.0006(8)
C18 0.0142(9) 0.0241(10) 0.0274(11) 0.0014(8) 0.0002(8) -0.0030(8)
C19 0.0153(9) 0.0176(9) 0.0235(10) 0.0000(8) 0.0043(7) -0.0019(7)
C20 0.0231(10) 0.0256(10) 0.0220(10) -0.0067(8) 0.0073(8) -0.0018(8)
C21 0.0195(9) 0.0232(10) 0.0197(10) -0.0008(8) 0.0003(8) -0.0031(8)
C22 0.0213(10) 0.0233(10) 0.0210(10) -0.0050(8) 0.0052(8) -0.0023(8)
C23 0.0158(9) 0.0216(10) 0.0269(10) -0.0004(8) 0.0074(8) 0.0008(7)
C24 0.0178(9) 0.0156(9) 0.0186(9) -0.0033(7) 0.0034(7) -0.0011(7)
C25 0.0243(10) 0.0147(9) 0.0243(10) -0.0023(8) 0.0023(8) 0.0010(8)
C26 0.0262(10) 0.0151(9) 0.0274(11) 0.0051(8) 0.0042(8) -0.0027(8)
C27 0.0222(10) 0.0214(10) 0.0196(9) 0.0047(8) 0.0060(8) 0.0002(8)
C28 0.0154(9) 0.0187(9) 0.0190(9) -0.0006(7) 0.0065(7) -0.0009(7)
C31 0.0311(12) 0.0284(12) 0.0297(12) 0.0004(9) -0.0005(9) -0.0074(9)
C32 0.0457(15) 0.0385(14) 0.0369(14) -0.0023(11) 0.0091(12) 0.0027(12)
C33 0.0455(15) 0.0356(14) 0.0439(15) -0.0017(12) 0.0139(12) -0.0020(12)
C34 0.0348(13) 0.0450(15) 0.0328(13) -0.0015(11) 0.0080(10) -0.0126(11)
C35 0.0323(13) 0.0481(16) 0.0340(13) -0.0042(12) -0.0010(10) 0.0009(11)
C36 0.0466(15) 0.0296(12) 0.0358(13) -0.0040(10) -0.0012(11) -0.0012(11)

loop_
_atom_type_symbol
_atom_type_description
_atom_type_scat_dispersion_real
_atom_type_scat_dispersion_imag
_atom_type_scat_source
C C 0.0033 0.0016 'International Tables Vol C Tables 4.2.6.8 and 6.1.1.4'
H H 0.0000 0.0000 'International Tables Vol C Tables 4.2.6.8 and 6.1.1.4'
N N 0.0061 0.0033 'International Tables Vol C Tables 4.2.6.8 and 6.1.1.4'
O O 0.0106 0.0060 'International Tables Vol C Tables 4.2.6.8 and 6.1.1.4'
Ni Ni 0.3393 1.1124 'International Tables Vol C Tables 4.2.6.8 and 6.1.1.4'

loop_
_geom_angle_atom_site_label_1
_geom_angle_atom_site_label_2
_geom_angle_atom_site_label_3
_geom_angle
_geom_angle_site_symmetry_1
C1 Ni1 N1 112.20(7) .
C1 Ni1 O1 155.76(7) .
N1 Ni1 O1 43.58(6) .
C1 Ni1 O2 98.67(7) .
N1 Ni1 O2 149.13(6) .
O1 Ni1 O2 105.56(5) .
N1 O1 Ni1 67.79(8) .
N2 O2 Ni1 117.19(10) .
O1 N1 C19 112.62(13) .
O1 N1 C15 112.20(14) .
C19 N1 C15 118.11(14) .
O1 N1 Ni1 68.63(8) .
C19 N1 Ni1 117.83(12) .
C15 N1 Ni1 116.98(12) .
O2 N2 C28 110.39(13) .
O2 N2 C24 110.65(13) .
C28 N2 C24 118.70(14) .
O2 N2 H2 105.3 .
C28 N2 H2 105.3 .
C24 N2 H2 105.3 .
C2 C1 Ni1 174.95(17) .
C1 C2 C3 178.1(2) .
C5 C3 C4 118.03(17) .
C5 C3 C2 121.06(18) .
C4 C3 C2 120.91(18) .
C5 C4 C3 120.94(18) 3_757
C5 C4 H4 119.5 3_757
C3 C4 H4 119.5 .
C4 C5 C3 121.03(18) 3_757
C4 C5 H5 119.5 3_757
C3 C5 H5 119.5 .
C15 C11 H11A 109.5 .
C15 C11 H11B 109.5 .
H11A C11 H11B 109.5 .
C15 C11 H11C 109.5 .
H11A C11 H11C 109.5 .
H11B C11 H11C 109.5 .
C15 C12 H12A 109.5 .
C15 C12 H12B 109.5 .
H12A C12 H12B 109.5 .
C15 C12 H12C 109.5 .
H12A C12 H12C 109.5 .
H12B C12 H12C 109.5 .
C19 C13 H13A 109.5 .
C19 C13 H13B 109.5 .
H13A C13 H13B 109.5 .
C19 C13 H13C 109.5 .
H13A C13 H13C 109.5 .
H13B C13 H13C 109.5 .
C19 C14 H14A 109.5 .
C19 C14 H14B 109.5 .
H14A C14 H14B 109.5 .
C19 C14 H14C 109.5 .
H14A C14 H14C 109.5 .
H14B C14 H14C 109.5 .
N1 C15 C12 108.17(15) .
N1 C15 C11 111.58(15) .
C12 C15 C11 107.84(17) .
N1 C15 C16 107.14(15) .
C12 C15 C16 108.94(16) .
C11 C15 C16 113.05(16) .
C17 C16 C15 113.83(16) .
C17 C16 H16A 108.8 .
C15 C16 H16A 108.8 .
C17 C16 H16B 108.8 .
C15 C16 H16B 108.8 .
H16A C16 H16B 107.7 .
C18 C17 C16 109.39(16) .
C18 C17 H17A 109.8 .
C16 C17 H17A 109.8 .
C18 C17 H17B 109.8 .
C16 C17 H17B 109.8 .
H17A C17 H17B 108.2 .
C17 C18 C19 113.67(17) .
C17 C18 H18A 108.8 .
C19 C18 H18A 108.8 .
C17 C18 H18B 108.8 .
C19 C18 H18B 108.8 .
H18A C18 H18B 107.7 .
N1 C19 C18 107.41(15) .
N1 C19 C14 107.94(15) .
C18 C19 C14 109.30(16) .
N1 C19 C13 112.40(16) .
C18 C19 C13 111.84(16) .
C14 C19 C13 107.86(16) .
C24 C20 H20A 109.5 .
C24 C20 H20B 109.5 .
H20A C20 H20B 109.5 .
C24 C20 H20C 109.5 .
H20A C20 H20C 109.5 .
H20B C20 H20C 109.5 .
C24 C21 H21A 109.5 .
C24 C21 H21B 109.5 .
H21A C21 H21B 109.5 .
C24 C21 H21C 109.5 .
H21A C21 H21C 109.5 .
H21B C21 H21C 109.5 .
C28 C22 H22A 109.5 .
C28 C22 H22B 109.5 .
H22A C22 H22B 109.5 .
C28 C22 H22C 109.5 .
H22A C22 H22C 109.5 .
H22B C22 H22C 109.5 .
C28 C23 H23A 109.5 .
C28 C23 H23B 109.5 .
H23A C23 H23B 109.5 .
C28 C23 H23C 109.5 .
H23A C23 H23C 109.5 .
H23B C23 H23C 109.5 .
C20 C24 C21 109.45(16) .
C20 C24 C25 109.59(16) .
C21 C24 C25 112.60(16) .
C20 C24 N2 106.26(15) .
C21 C24 N2 110.99(15) .
C25 C24 N2 107.74(15) .
C26 C25 C24 114.20(16) .
C26 C25 H25A 108.7 .
C24 C25 H25A 108.7 .
C26 C25 H25B 108.7 .
C24 C25 H25B 108.7 .
H25A C25 H25B 107.6 .
C25 C26 C27 108.64(16) .
C25 C26 H26A 110.0 .
C27 C26 H26A 110.0 .
C25 C26 H26B 110.0 .
C27 C26 H26B 110.0 .
H26A C26 H26B 108.3 .
C26 C27 C28 113.58(16) .
C26 C27 H27A 108.8 .
C28 C27 H27A 108.8 .
C26 C27 H27B 108.8 .
C28 C27 H27B 108.8 .
H27A C27 H27B 107.7 .
C23 C28 C22 109.49(16) .
C23 C28 C27 112.34(16) .
C22 C28 C27 109.91(16) .
C23 C28 N2 111.15(15) .
C22 C28 N2 106.01(14) .
C27 C28 N2 107.74(15) .
C32 C31 C36 119.7(2) .
C32 C31 H31 120.2 .
C36 C31 H31 120.2 .
C31 C32 C33 120.9(3) .
C31 C32 H32 119.6 .
C33 C32 H32 119.6 .
C32 C33 C34 119.8(3) .
C32 C33 H33 120.1 .
C34 C33 H33 120.1 .
C35 C34 C33 120.1(2) .
C35 C34 H34 119.9 .
C33 C34 H34 119.9 .
C34 C35 C36 120.6(2) .
C34 C35 H35 119.7 .
C36 C35 H35 119.7 .
C35 C36 C31 118.9(2) .
C35 C36 H36 120.5 .
C31 C36 H36 120.5 .

loop_
_geom_bond_atom_site_label_1
_geom_bond_atom_site_label_2
_geom_bond_distance
_geom_bond_site_symmetry_2
Ni1 C1 1.8582(19) .
Ni1 N1 1.8685(16) .
Ni1 O1 1.8795(13) .
Ni1 O2 1.8918(13) .
O1 N1 1.3912(19) .
O2 N2 1.4114(19) .
N1 C19 1.523(2) .
N1 C15 1.524(2) .
N2 C28 1.537(2) .
N2 C24 1.544(2) .
N2 H2 0.9100 .
C1 C2 1.217(3) .
C2 C3 1.443(3) .
C3 C5 1.404(3) .
C3 C4 1.406(3) .
C4 C5 1.385(3) 3_757
C4 H4 0.9300 .
C5 C4 1.385(3) 3_757
C5 H5 0.9300 .
C11 C15 1.534(3) .
C11 H11A 0.9600 .
C11 H11B 0.9600 .
C11 H11C 0.9600 .
C12 C15 1.525(3) .
C12 H12A 0.9600 .
C12 H12B 0.9600 .
C12 H12C 0.9600 .
C13 C19 1.536(3) .
C13 H13A 0.9600 .
C13 H13B 0.9600 .
C13 H13C 0.9600 .
C14 C19 1.531(3) .
C14 H14A 0.9600 .
C14 H14B 0.9600 .
C14 H14C 0.9600 .
C15 C16 1.534(3) .
C16 C17 1.522(3) .
C16 H16A 0.9700 .
C16 H16B 0.9700 .
C17 C18 1.519(3) .
C17 H17A 0.9700 .
C17 H17B 0.9700 .
C18 C19 1.530(3) .
C18 H18A 0.9700 .
C18 H18B 0.9700 .
C20 C24 1.525(3) .
C20 H20A 0.9600 .
C20 H20B 0.9600 .
C20 H20C 0.9600 .
C21 C24 1.527(3) .
C21 H21A 0.9600 .
C21 H21B 0.9600 .
C21 H21C 0.9600 .
C22 C28 1.526(3) .
C22 H22A 0.9600 .
C22 H22B 0.9600 .
C22 H22C 0.9600 .
C23 C28 1.522(3) .
C23 H23A 0.9600 .
C23 H23B 0.9600 .
C23 H23C 0.9600 .
C24 C25 1.534(3) .
C25 C26 1.518(3) .
C25 H25A 0.9700 .
C25 H25B 0.9700 .
C26 C27 1.522(3) .
C26 H26A 0.9700 .
C26 H26B 0.9700 .
C27 C28 1.534(3) .
C27 H27A 0.9700 .
C27 H27B 0.9700 .
C31 C32 1.353(3) .
C31 C36 1.400(3) .
C31 H31 0.9300 .
C32 C33 1.365(4) .
C32 H32 0.9300 .
C33 C34 1.396(4) .
C33 H33 0.9300 .
C34 C35 1.336(4) .
C34 H34 0.9300 .
C35 C36 1.396(3) .
C35 H35 0.9300 .
C36 H36 0.9300 .
